data_7000221
loop_
_publ_author_name
'Lee, Yong-Min'
'Kim, Eun-Sook'
'Kim, Hee-Jin'
'Choi, Hee Jung'
'Kim, Young-Inn'
'Kang, Sung Kwon'
'Choi, Sung-Nak'

_publ_section_title
;
 Selective complexation of 3d metal(ii) ions with multidentate and
 chiral isomers derived from condensation of 2-pyridinecarboxaldehyde
 with triethylenetetramine
;
_journal_issue 1
_journal_name_full 'Dalton Transactions'
_journal_page_first 126
_journal_page_last 133
_journal_paper_doi 10.1039/b815621b
_journal_year 2009
_chemical_formula_moiety 'C18 H24 N6 Zn, Br4 Zn'
_chemical_formula_sum 'C18 H24 Br4 N6 Zn2'
_chemical_formula_weight 774.81
_chemical_name_systematic
;
?
;
_space_group_IT_number 61
_symmetry_cell_setting orthorhombic
_symmetry_space_group_name_Hall '-P 2ac 2ab'
_symmetry_space_group_name_H-M 'P b c a'
_atom_sites_solution_hydrogens geom
_atom_sites_solution_primary direct
_atom_sites_solution_secondary difmap
_audit_creation_method SHELXL-97
_cell_angle_alpha 90.00
_cell_angle_beta 90.00
_cell_angle_gamma 90.00
_cell_formula_units_Z 8
_cell_length_a 17.2880(3)
_cell_length_b 14.8886(2)
_cell_length_c 19.7071(3)
_cell_measurement_reflns_used 9746
_cell_measurement_temperature 100(2)
_cell_measurement_theta_max 28.24
_cell_measurement_theta_min 2.38
_cell_volume 5072.49(14)
_computing_cell_refinement 'Bruker SMART'
_computing_data_collection 'Bruker SMART'
_computing_data_reduction 'Bruker SAINT'
_computing_molecular_graphics 'Ortep-3 for Windows (Farrugia, 1997)'
_computing_publication_material 'Bruker SHELXTL'
_computing_structure_refinement 'SHELXL-97 (Sheldrick, 1997)'
_computing_structure_solution 'SHELXS-97 (Sheldrick, 1990)'
_diffrn_ambient_temperature 100(2)
_diffrn_measured_fraction_theta_full 0.999
_diffrn_measured_fraction_theta_max 0.999
_diffrn_measurement_device_type 'CCD area detector'
_diffrn_measurement_method 'phi and omega scans'
_diffrn_radiation_monochromator graphite
_diffrn_radiation_source 'fine-focus sealed tube'
_diffrn_radiation_type MoK\a
_diffrn_radiation_wavelength 0.71073
_diffrn_reflns_av_R_equivalents 0.0315
_diffrn_reflns_av_sigmaI/netI 0.0288
_diffrn_reflns_limit_h_max 23
_diffrn_reflns_limit_h_min -13
_diffrn_reflns_limit_k_max 19
_diffrn_reflns_limit_k_min -19
_diffrn_reflns_limit_l_max 26
_diffrn_reflns_limit_l_min -23
_diffrn_reflns_number 45593
_diffrn_reflns_theta_full 28.29
_diffrn_reflns_theta_max 28.29
_diffrn_reflns_theta_min 2.07
_diffrn_standards_decay_% 0
_exptl_absorpt_coefficient_mu 8.210
_exptl_absorpt_correction_T_max 0.306
_exptl_absorpt_correction_T_min 0.148
_exptl_absorpt_correction_type empirical
_exptl_absorpt_process_details 'SADABS 2.03, (Sheldrick, 2002)'
_exptl_crystal_colour colorless
_exptl_crystal_density_diffrn 2.029
_exptl_crystal_density_method 'not measured'
_exptl_crystal_description block
_exptl_crystal_F_000 2992
_exptl_crystal_size_max 0.25
_exptl_crystal_size_mid 0.20
_exptl_crystal_size_min 0.15
_refine_diff_density_max 0.927
_refine_diff_density_min -0.486
_refine_diff_density_rms 0.093
_refine_ls_extinction_method none
_refine_ls_goodness_of_fit_ref 1.033
_refine_ls_hydrogen_treatment constr
_refine_ls_matrix_type full
_refine_ls_number_parameters 271
_refine_ls_number_reflns 6288
_refine_ls_number_restraints 0
_refine_ls_restrained_S_all 1.033
_refine_ls_R_factor_all 0.0341
_refine_ls_R_factor_gt 0.0225
_refine_ls_shift/su_max 0.002
_refine_ls_shift/su_mean 0.000
_refine_ls_structure_factor_coef Fsqd
_refine_ls_weighting_details 'calc w=1/[\s^2^(Fo^2^)+(0.0155P)^2^+3.2262P] where P=(Fo^2^+2Fc^2^)/3'
_refine_ls_weighting_scheme calc
_refine_ls_wR_factor_gt 0.0413
_refine_ls_wR_factor_ref 0.0437
_reflns_number_gt 5196
_reflns_number_total 6288
_reflns_threshold_expression >2sigma(I)
_cod_data_source_file b815621b.txt
_cod_data_source_block Zn(bptad)ZnBr4
_cod_depositor_comments
;
The following automatic conversions were performed:
'_symmetry_cell_setting' value 'Orthorhombic' changed to 'orthorhombic'
according to '/home/saulius/struct/CIF-dictionaries/cif_core.dic'
dictionary named 'cif_core.dic' version 2.4.1 from 2010-06-29.

Automatic conversion script
Id: cif_fix_enum 1527 2010-12-29 10:47:43Z saulius 
;
_cod_database_code 7000221

loop_
_symmetry_equiv_pos_as_xyz
'x, y, z'
'-x+1/2, -y, z+1/2'
'-x, y+1/2, -z+1/2'
'x+1/2, -y+1/2, -z'
'-x, -y, -z'
'x-1/2, y, -z-1/2'
'x, -y-1/2, z-1/2'
'-x-1/2, y-1/2, z'

loop_
_atom_site_label
_atom_site_type_symbol
_atom_site_fract_x
_atom_site_fract_y
_atom_site_fract_z
_atom_site_U_iso_or_equiv
_atom_site_adp_type
_atom_site_occupancy
_atom_site_symmetry_multiplicity
_atom_site_calc_flag
_atom_site_refinement_flags
_atom_site_disorder_assembly
_atom_site_disorder_group
Zn1 Zn 0.671048(15) 0.349874(16) 0.153418(13) 0.01544(6) Uani 1 1 d . . .
N1 N 0.60550(11) 0.45670(12) 0.10066(9) 0.0177(4) Uani 1 1 d . . .
C2 C 0.62780(16) 0.50949(16) 0.04968(12) 0.0271(6) Uani 1 1 d . . .
H2 H 0.6753 0.4984 0.0292 0.033 Uiso 1 1 calc R . .
C3 C 0.58316(18) 0.58020(17) 0.02594(14) 0.0368(7) Uani 1 1 d . . .
H3 H 0.6009 0.6162 -0.0093 0.044 Uiso 1 1 calc R . .
C4 C 0.51255(18) 0.59637(16) 0.05513(14) 0.0374(8) Uani 1 1 d . . .
H4 H 0.4818 0.6436 0.0400 0.045 Uiso 1 1 calc R . .
C5 C 0.48745(16) 0.54132(15) 0.10762(13) 0.0283(6) Uani 1 1 d . . .
H5 H 0.4394 0.5501 0.1277 0.034 Uiso 1 1 calc R . .
C6 C 0.53582(13) 0.47313(14) 0.12914(11) 0.0176(5) Uani 1 1 d . . .
C7 C 0.51508(13) 0.41342(14) 0.18547(11) 0.0168(5) Uani 1 1 d . . .
H7 H 0.4684 0.4203 0.2084 0.020 Uiso 1 1 calc R . .
N8 N 0.56221(10) 0.35248(11) 0.20202(9) 0.0143(4) Uani 1 1 d . . .
C9 C 0.54849(14) 0.29163(15) 0.25888(12) 0.0199(5) Uani 1 1 d . . .
H9A H 0.4989 0.2620 0.2536 0.024 Uiso 1 1 calc R . .
H9B H 0.5480 0.3249 0.3012 0.024 Uiso 1 1 calc R . .
C10 C 0.61348(14) 0.22218(15) 0.25965(12) 0.0222(5) Uani 1 1 d . . .
H10A H 0.6173 0.1956 0.3045 0.027 Uiso 1 1 calc R . .
H10B H 0.6019 0.1747 0.2275 0.027 Uiso 1 1 calc R . .
N11 N 0.68756(11) 0.26471(12) 0.24161(10) 0.0188(4) Uani 1 1 d . . .
H11 H 0.7230 0.2214 0.2318 0.023 Uiso 1 1 calc R . .
C12 C 0.71880(14) 0.32484(15) 0.29488(12) 0.0225(5) Uani 1 1 d . . .
H12A H 0.7397 0.2893 0.3318 0.027 Uiso 1 1 calc R . .
H12B H 0.6777 0.3623 0.3128 0.027 Uiso 1 1 calc R . .
C13 C 0.78154(14) 0.38306(15) 0.26494(12) 0.0239(6) Uani 1 1 d . . .
H13A H 0.8041 0.4206 0.3000 0.029 Uiso 1 1 calc R . .
H13B H 0.8221 0.3457 0.2460 0.029 Uiso 1 1 calc R . .
N14 N 0.74725(11) 0.43980(12) 0.21122(9) 0.0189(4) Uani 1 1 d . . .
H14 H 0.7185 0.4841 0.2306 0.023 Uiso 1 1 calc R . .
C15 C 0.80461(14) 0.48014(15) 0.16441(13) 0.0250(6) Uani 1 1 d . . .
H15A H 0.8464 0.5066 0.1905 0.030 Uiso 1 1 calc R . .
H15B H 0.7802 0.5275 0.1383 0.030 Uiso 1 1 calc R . .
C16 C 0.83724(14) 0.40957(16) 0.11645(13) 0.0268(6) Uani 1 1 d . . .
H16A H 0.8605 0.4384 0.0773 0.032 Uiso 1 1 calc R . .
H16B H 0.8767 0.3745 0.1394 0.032 Uiso 1 1 calc R . .
N17 N 0.77403(11) 0.35134(12) 0.09493(10) 0.0205(4) Uani 1 1 d . . .
C18 C 0.77937(14) 0.29644(15) 0.04619(12) 0.0223(5) Uani 1 1 d . . .
H18 H 0.8235 0.2943 0.0193 0.027 Uiso 1 1 calc R . .
C19 C 0.71368(14) 0.23601(15) 0.03335(11) 0.0193(5) Uani 1 1 d . . .
C20 C 0.71441(15) 0.17351(16) -0.01848(12) 0.0240(6) Uani 1 1 d . . .
H20 H 0.7568 0.1689 -0.0473 0.029 Uiso 1 1 calc R . .
C21 C 0.65092(14) 0.11789(16) -0.02682(12) 0.0247(6) Uani 1 1 d . . .
H21 H 0.6499 0.0753 -0.0613 0.030 Uiso 1 1 calc R . .
C22 C 0.58941(14) 0.12682(15) 0.01701(12) 0.0236(5) Uani 1 1 d . . .
H22 H 0.5458 0.0907 0.0123 0.028 Uiso 1 1 calc R . .
C23 C 0.59331(14) 0.19068(15) 0.06854(12) 0.0216(5) Uani 1 1 d . . .
H23 H 0.5520 0.1957 0.0985 0.026 Uiso 1 1 calc R . .
N24 N 0.65370(11) 0.24471(12) 0.07663(10) 0.0166(4) Uani 1 1 d . . .
Zn2 Zn 0.132938(15) 0.621058(16) 0.166049(13) 0.01479(6) Uani 1 1 d . . .
Br1 Br 0.100020(13) 0.761054(14) 0.112164(11) 0.01730(5) Uani 1 1 d . . .
Br2 Br 0.145149(14) 0.645964(14) 0.287442(11) 0.01782(6) Uani 1 1 d . . .
Br3 Br 0.030782(14) 0.513856(15) 0.149391(12) 0.02066(6) Uani 1 1 d . . .
Br4 Br 0.255280(14) 0.574192(15) 0.118380(12) 0.02190(6) Uani 1 1 d . . .

loop_
_atom_site_aniso_label
_atom_site_aniso_U_11
_atom_site_aniso_U_22
_atom_site_aniso_U_33
_atom_site_aniso_U_23
_atom_site_aniso_U_13
_atom_site_aniso_U_12
Zn1 0.01287(14) 0.01649(12) 0.01695(14) -0.00363(10) 0.00076(11) -0.00049(11)
N1 0.0209(11) 0.0164(9) 0.0158(10) -0.0003(8) -0.0044(8) -0.0052(8)
C2 0.0346(16) 0.0282(13) 0.0185(13) 0.0018(11) -0.0044(12) -0.0139(12)
C3 0.053(2) 0.0279(14) 0.0292(16) 0.0111(12) -0.0192(15) -0.0166(14)
C4 0.054(2) 0.0179(13) 0.0403(18) 0.0037(12) -0.0283(16) 0.0022(13)
C5 0.0307(16) 0.0201(12) 0.0340(16) -0.0064(11) -0.0164(12) 0.0068(11)
C6 0.0180(13) 0.0162(11) 0.0187(12) -0.0043(9) -0.0071(10) 0.0008(9)
C7 0.0114(12) 0.0194(11) 0.0195(13) -0.0061(9) -0.0013(10) -0.0016(9)
N8 0.0144(10) 0.0150(9) 0.0135(10) -0.0020(8) -0.0009(8) -0.0011(8)
C9 0.0219(13) 0.0207(11) 0.0172(12) 0.0013(10) 0.0040(10) -0.0046(10)
C10 0.0291(15) 0.0160(11) 0.0215(13) 0.0038(10) -0.0043(11) -0.0017(10)
N11 0.0168(11) 0.0171(9) 0.0227(11) -0.0030(8) -0.0025(9) 0.0042(8)
C12 0.0240(14) 0.0248(12) 0.0187(13) -0.0047(10) -0.0066(11) 0.0025(11)
C13 0.0199(13) 0.0225(12) 0.0291(14) -0.0084(11) -0.0090(11) 0.0054(10)
N14 0.0190(11) 0.0149(9) 0.0228(11) -0.0057(8) -0.0006(9) 0.0036(8)
C15 0.0204(14) 0.0196(12) 0.0349(15) -0.0064(11) 0.0001(12) -0.0059(10)
C16 0.0165(13) 0.0278(13) 0.0361(16) -0.0079(12) 0.0048(11) -0.0069(11)
N17 0.0149(11) 0.0207(10) 0.0258(11) -0.0036(9) 0.0040(9) -0.0048(8)
C18 0.0178(13) 0.0255(12) 0.0236(13) -0.0024(11) 0.0061(10) -0.0019(10)
C19 0.0191(13) 0.0216(11) 0.0171(13) -0.0010(10) 0.0043(10) -0.0010(10)
C20 0.0237(14) 0.0288(13) 0.0196(13) -0.0053(10) 0.0067(11) -0.0006(11)
C21 0.0289(15) 0.0258(12) 0.0195(13) -0.0072(10) 0.0021(11) -0.0036(11)
C22 0.0200(14) 0.0245(12) 0.0262(14) -0.0036(10) 0.0005(11) -0.0072(10)
C23 0.0204(13) 0.0223(12) 0.0222(13) -0.0038(10) 0.0041(11) -0.0019(10)
N24 0.0143(10) 0.0183(9) 0.0174(10) -0.0031(8) 0.0029(8) 0.0009(8)
Zn2 0.01438(14) 0.01378(12) 0.01622(14) 0.00169(10) -0.00004(11) 0.00039(10)
Br1 0.01747(12) 0.01608(10) 0.01834(12) 0.00473(9) 0.00212(10) 0.00198(9)
Br2 0.02081(13) 0.01721(11) 0.01542(12) 0.00292(9) 0.00098(10) -0.00150(9)
Br3 0.01832(13) 0.01781(11) 0.02585(14) 0.00151(9) -0.00159(10) -0.00371(9)
Br4 0.01579(12) 0.02335(12) 0.02656(13) -0.00259(10) 0.00195(10) 0.00396(10)

loop_
_atom_type_symbol
_atom_type_description
_atom_type_scat_dispersion_real
_atom_type_scat_dispersion_imag
_atom_type_scat_source
C C 0.0033 0.0016 'International Tables Vol C Tables 4.2.6.8 and 6.1.1.4'
H H 0.0000 0.0000 'International Tables Vol C Tables 4.2.6.8 and 6.1.1.4'
N N 0.0061 0.0033 'International Tables Vol C Tables 4.2.6.8 and 6.1.1.4'
Br Br -0.2901 2.4595 'International Tables Vol C Tables 4.2.6.8 and 6.1.1.4'
Zn Zn 0.2839 1.4301 'International Tables Vol C Tables 4.2.6.8 and 6.1.1.4'

loop_
_geom_angle_atom_site_label_1
_geom_angle_atom_site_label_2
_geom_angle_atom_site_label_3
_geom_angle
_geom_angle_site_symmetry_1
_geom_angle_site_symmetry_3
_geom_angle_publ_flag
N8 Zn1 N17 173.83(7) . . ?
N8 Zn1 N11 76.39(7) . . ?
N17 Zn1 N11 109.32(7) . . ?
N8 Zn1 N14 106.74(7) . . ?
N17 Zn1 N14 76.83(7) . . ?
N11 Zn1 N14 82.07(7) . . ?
N8 Zn1 N24 101.76(7) . . ?
N17 Zn1 N24 75.39(7) . . ?
N11 Zn1 N24 98.81(7) . . ?
N14 Zn1 N24 150.80(7) . . ?
N8 Zn1 N1 75.14(7) . . ?
N17 Zn1 N1 99.62(7) . . ?
N11 Zn1 N1 149.74(7) . . ?
N14 Zn1 N1 96.47(7) . . ?
N24 Zn1 N1 96.81(7) . . ?
C2 N1 C6 117.7(2) . . ?
C2 N1 Zn1 129.06(18) . . ?
C6 N1 Zn1 113.05(14) . . ?
N1 C2 C3 122.8(3) . . ?
N1 C2 H2 118.6 . . ?
C3 C2 H2 118.6 . . ?
C4 C3 C2 119.2(3) . . ?
C4 C3 H3 120.4 . . ?
C2 C3 H3 120.4 . . ?
C3 C4 C5 119.1(2) . . ?
C3 C4 H4 120.4 . . ?
C5 C4 H4 120.4 . . ?
C6 C5 C4 118.2(3) . . ?
C6 C5 H5 120.9 . . ?
C4 C5 H5 120.9 . . ?
N1 C6 C5 123.0(2) . . ?
N1 C6 C7 115.00(19) . . ?
C5 C6 C7 122.0(2) . . ?
N8 C7 C6 118.3(2) . . ?
N8 C7 H7 120.9 . . ?
C6 C7 H7 120.9 . . ?
C7 N8 C9 122.64(19) . . ?
C7 N8 Zn1 118.11(15) . . ?
C9 N8 Zn1 118.77(14) . . ?
N8 C9 C10 107.95(18) . . ?
N8 C9 H9A 110.1 . . ?
C10 C9 H9A 110.1 . . ?
N8 C9 H9B 110.1 . . ?
C10 C9 H9B 110.1 . . ?
H9A C9 H9B 108.4 . . ?
N11 C10 C9 110.27(17) . . ?
N11 C10 H10A 109.6 . . ?
C9 C10 H10A 109.6 . . ?
N11 C10 H10B 109.6 . . ?
C9 C10 H10B 109.6 . . ?
H10A C10 H10B 108.1 . . ?
C10 N11 C12 113.94(18) . . ?
C10 N11 Zn1 109.29(13) . . ?
C12 N11 Zn1 105.21(13) . . ?
C10 N11 H11 109.4 . . ?
C12 N11 H11 109.4 . . ?
Zn1 N11 H11 109.4 . . ?
N11 C12 C13 109.40(19) . . ?
N11 C12 H12A 109.8 . . ?
C13 C12 H12A 109.8 . . ?
N11 C12 H12B 109.8 . . ?
C13 C12 H12B 109.8 . . ?
H12A C12 H12B 108.2 . . ?
N14 C13 C12 108.67(19) . . ?
N14 C13 H13A 110.0 . . ?
C12 C13 H13A 110.0 . . ?
N14 C13 H13B 110.0 . . ?
C12 C13 H13B 110.0 . . ?
H13A C13 H13B 108.3 . . ?
C13 N14 C15 114.15(19) . . ?
C13 N14 Zn1 105.28(13) . . ?
C15 N14 Zn1 109.01(13) . . ?
C13 N14 H14 109.4 . . ?
C15 N14 H14 109.4 . . ?
Zn1 N14 H14 109.4 . . ?
N14 C15 C16 110.78(18) . . ?
N14 C15 H15A 109.5 . . ?
C16 C15 H15A 109.5 . . ?
N14 C15 H15B 109.5 . . ?
C16 C15 H15B 109.5 . . ?
H15A C15 H15B 108.1 . . ?
N17 C16 C15 108.27(19) . . ?
N17 C16 H16A 110.0 . . ?
C15 C16 H16A 110.0 . . ?
N17 C16 H16B 110.0 . . ?
C15 C16 H16B 110.0 . . ?
H16A C16 H16B 108.4 . . ?
C18 N17 C16 123.4(2) . . ?
C18 N17 Zn1 117.86(16) . . ?
C16 N17 Zn1 118.50(15) . . ?
N17 C18 C19 118.0(2) . . ?
N17 C18 H18 121.0 . . ?
C19 C18 H18 121.0 . . ?
N24 C19 C20 122.6(2) . . ?
N24 C19 C18 115.2(2) . . ?
C20 C19 C18 122.2(2) . . ?
C19 C20 C21 118.9(2) . . ?
C19 C20 H20 120.6 . . ?
C21 C20 H20 120.6 . . ?
C22 C21 C20 118.7(2) . . ?
C22 C21 H21 120.7 . . ?
C20 C21 H21 120.7 . . ?
C21 C22 C23 119.1(2) . . ?
C21 C22 H22 120.5 . . ?
C23 C22 H22 120.5 . . ?
N24 C23 C22 122.6(2) . . ?
N24 C23 H23 118.7 . . ?
C22 C23 H23 118.7 . . ?
C23 N24 C19 118.06(19) . . ?
C23 N24 Zn1 128.43(15) . . ?
C19 N24 Zn1 113.51(14) . . ?
Br3 Zn2 Br1 109.943(13) . . ?
Br3 Zn2 Br4 113.469(13) . . ?
Br1 Zn2 Br4 106.579(12) . . ?
Br3 Zn2 Br2 107.439(12) . . ?
Br1 Zn2 Br2 108.824(12) . . ?
Br4 Zn2 Br2 110.526(13) . . ?

loop_
_geom_bond_atom_site_label_1
_geom_bond_atom_site_label_2
_geom_bond_distance
_geom_bond_site_symmetry_2
_geom_bond_publ_flag
Zn1 N8 2.1118(18) . ?
Zn1 N17 2.1211(19) . ?
Zn1 N11 2.1703(19) . ?
Zn1 N14 2.1967(18) . ?
Zn1 N24 2.1980(18) . ?
Zn1 N1 2.2124(19) . ?
N1 C2 1.333(3) . ?
N1 C6 1.351(3) . ?
C2 C3 1.387(4) . ?
C2 H2 0.9300 . ?
C3 C4 1.371(4) . ?
C3 H3 0.9300 . ?
C4 C5 1.389(4) . ?
C4 H4 0.9300 . ?
C5 C6 1.382(3) . ?
C5 H5 0.9300 . ?
C6 C7 1.467(3) . ?
C7 N8 1.262(3) . ?
C7 H7 0.9300 . ?
N8 C9 1.460(3) . ?
C9 C10 1.527(3) . ?
C9 H9A 0.9700 . ?
C9 H9B 0.9700 . ?
C10 N11 1.472(3) . ?
C10 H10A 0.9700 . ?
C10 H10B 0.9700 . ?
N11 C12 1.482(3) . ?
N11 H11 0.9100 . ?
C12 C13 1.509(3) . ?
C12 H12A 0.9700 . ?
C12 H12B 0.9700 . ?
C13 N14 1.479(3) . ?
C13 H13A 0.9700 . ?
C13 H13B 0.9700 . ?
N14 C15 1.482(3) . ?
N14 H14 0.9100 . ?
C15 C16 1.522(3) . ?
C15 H15A 0.9700 . ?
C15 H15B 0.9700 . ?
C16 N17 1.458(3) . ?
C16 H16A 0.9700 . ?
C16 H16B 0.9700 . ?
N17 C18 1.265(3) . ?
C18 C19 1.471(3) . ?
C18 H18 0.9300 . ?
C19 N24 1.349(3) . ?
C19 C20 1.382(3) . ?
C20 C21 1.385(3) . ?
C20 H20 0.9300 . ?
C21 C22 1.376(3) . ?
C21 H21 0.9300 . ?
C22 C23 1.393(3) . ?
C22 H22 0.9300 . ?
C23 N24 1.328(3) . ?
C23 H23 0.9300 . ?
Zn2 Br3 2.4030(3) . ?
Zn2 Br1 2.4075(3) . ?
Zn2 Br4 2.4172(3) . ?
Zn2 Br2 2.4301(3) . ?
